data_1100582
loop_
_publ_author_name
'Baskaran, Subramanian'
'Aurich, Hans G\"unter'
'Biesemeier, Frank'
'Harms, Klaus'

_publ_section_title
;
 Cycloadducts from highly functionalized nitrones and oximes as ligands in
 the enantioselective addition of diethylzinc to benzaldehyde
;
_journal_coden_ASTM JCPRB4
_journal_issue 22
_journal_name_full
;
 Journal of the Chemical Society, Perkin Transactions 1:
 Organic and Bio-Organic Chemistry (1972-1999)
;
_journal_page_first 3717
_journal_page_last 3724
_journal_paper_doi 10.1039/a806744i
_journal_year 1998
_chemical_formula_sum 'C26 H34 N2 O7'
_space_group_IT_number 5
_symmetry_cell_setting monoclinic
_symmetry_space_group_name_Hall 'I 2y'
_symmetry_space_group_name_H-M 'I 1 2 1'
_cell_angle_alpha 90
_cell_angle_beta 91.674(10)
_cell_angle_gamma 90
_cell_formula_units_Z 2
_cell_length_a 11.444(1)
_cell_length_b 6.006(1)
_cell_length_c 18.591(1)
_cod_original_sg_symbol_H-M 'I 2'
_cod_database_code 1100582

loop_
_symmetry_equiv_pos_site_id
_symmetry_equiv_pos_as_xyz
1 x,y,z
2 -x,y,-z
3 1/2+x,1/2+y,1/2+z
4 1/2-x,1/2+y,1/2-z

loop_
_atom_site_label
_atom_site_type_symbol
_atom_site_fract_x
_atom_site_fract_y
_atom_site_fract_z
C1 C 0.1444(3) 0.2300(6) 0.4471(2)
N1 N 0.2047(2) 0.4402(6) 0.43651(16)
O1 O 0.3048(2) 0.4237(5) 0.48555(14)
C2 C 0.3459(3) 0.1962(7) 0.4835(3)
C3 C 0.2375(3) 0.0542(7) 0.4705(2)
C4 C 0.1883(4) -0.0487(7) 0.5369(2)
C5 C 0.0633(3) 0.2378(7) 0.5099(2)
C6 C 0.2448(3) 0.4664(8) 0.3627(2)
C7 C 0.1424(3) 0.5319(6) 0.3137(2)
C8 C 0.0705(4) 0.7060(7) 0.3312(2)
C9 C -0.0215(4) 0.7771(8) 0.2857(2)
C10 C -0.0408(4) 0.6656(8) 0.2219(2)
C11 C 0.0278(4) 0.4874(8) 0.2045(2)
C12 C 0.1189(4) 0.4228(9) 0.2500(2)
O2 O -0.1294(3) 0.7189(7) 0.17254(17)
C13 C -0.1974(5) 0.9124(12) 0.1848(3)
O3 O 0.0739(4) -0.0014(10) 0.5352(4)
O4? O 0.1060(4) 0.1175(10) 0.5699(3)
O5 O 0.50000 0.7388(11) 0.50000
H1 H 0.10220 0.18350 0.40300
H2 H 0.38470 0.15630 0.52880
H3 H 0.40030 0.17620 0.44500
H4 H 0.24910 -0.05680 0.43270
H5 H 0.20040 -0.20850 0.53680
H6 H 0.22610 0.01320 0.57980
H7? H 0.25110 -0.08550 0.57100
H8? H 0.14650 -0.18440 0.52440
H9 H 0.08560 0.34780 0.54680
H10? H 0.07440 0.39140 0.52650
H11 H 0.27820 0.32760 0.34630
H12 H 0.30480 0.58030 0.36150
H13 H 0.08360 0.77890 0.37480
H14 H -0.06840 0.89650 0.29840
H15 H 0.01280 0.41000 0.16190
H16 H 0.16530 0.30280 0.23730
H17 H -0.24400 0.88990 0.22630
H18 H -0.24750 0.94060 0.14350
H19 H -0.14650 1.03750 0.19290
H20 H 0.452(7) 0.650(15) 0.476(4)
C5A* C -0.0633(3) 0.2378(7) 0.4901(2)
C1A* C -0.1444(3) 0.2300(6) 0.5529(2)
N1A* N -0.2047(2) 0.4402(6) 0.56349(16)
O1A* O -0.3048(2) 0.4237(5) 0.51445(14)
C2A* C -0.3459(3) 0.1962(7) 0.5165(3)
C3A* C -0.2375(3) 0.0542(7) 0.5295(2)
H1A* H -0.10220 0.18350 0.59700
C4A* C -0.1883(4) -0.0487(7) 0.4631(2)
O3A* O -0.0739(4) -0.0014(10) 0.4648(4)
H9A* H -0.08560 0.34780 0.45320
H5A* H -0.20040 -0.20850 0.46320
H6A* H -0.22610 0.01320 0.42020
H4A* H -0.24910 -0.05680 0.56730
H2A* H -0.38470 0.15630 0.47120
H3A* H -0.40030 0.17620 0.55500
C6A* C -0.2448(3) 0.4664(8) 0.6373(2)
C7A* C -0.1424(3) 0.5319(6) 0.6863(2)
C8A* C -0.0705(4) 0.7060(7) 0.6688(2)
C9A* C 0.0215(4) 0.7771(8) 0.7143(2)
C10A* C 0.0408(4) 0.6656(8) 0.7781(2)
C11A* C -0.0278(4) 0.4874(8) 0.7955(2)
C12A* C -0.1189(4) 0.4228(9) 0.7500(2)
H16A* H -0.16530 0.30280 0.76270
H15A* H -0.01280 0.41000 0.83810
O2A* O 0.1294(3) 0.7189(7) 0.82746(17)
C13A* C 0.1974(5) 0.9124(12) 0.8152(3)
H17A* H 0.24400 0.88990 0.77370
H18A* H 0.24750 0.94060 0.85650
H19A* H 0.14650 1.03750 0.80710
H14A* H 0.06840 0.89650 0.70160
H13A* H -0.08360 0.77890 0.62520
H11A* H -0.27820 0.32760 0.65370
H12A* H -0.30480 0.58030 0.63850
H20A* H 0.548(7) 0.650(15) 0.524(4)

loop_
_atom_type_symbol
_atom_type_radius_bond
C 0.68
H 0.23
N 0.68
O 0.68
